data_4071035
loop_
_publ_author_name
'Aharonovich, Sinai'
'Kapon, Moshe'
'Botoshanski, Mark'
'Eisen, Moris S.'

_publ_section_title
;
 N,N&#x2032;-Bis-Silylated Lithium Aryl Amidinates: Synthesis,
 Characterization, and the Gradual Transition of Coordination Mode from \s
 Toward \p Originated by Crystal Packing Interactions
;
_journal_issue 8
_journal_name_full Organometallics
_journal_page_first 1869
_journal_paper_doi 10.1021/om701216p
_journal_volume 27
_journal_year 2008
_chemical_formula_sum 'C17 H37 Li N4 O Si2'
_chemical_formula_weight 376.63
_chemical_name_common 'Moris-111 (lifuran)'
_chemical_name_systematic
; 
 ? 
;
_space_group_IT_number 14
_symmetry_cell_setting monoclinic
_symmetry_space_group_name_Hall '-P 2yn'
_symmetry_space_group_name_H-M 'P 1 21/n 1'
_atom_sites_solution_hydrogens geom
_atom_sites_solution_primary direct
_atom_sites_solution_secondary difmap
_audit_creation_method SHELXL-97
_cell_angle_alpha 90.00
_cell_angle_beta 91.05(2)
_cell_angle_gamma 90.00
_cell_formula_units_Z 4
_cell_length_a 10.603(2)
_cell_length_b 13.144(3)
_cell_length_c 17.770(3)
_cell_measurement_reflns_used 8916
_cell_measurement_temperature 230(1)
_cell_measurement_theta_max 27.3
_cell_measurement_theta_min 1.93
_cell_volume 2476.1(8)
_computing_cell_refinement 'HKL Scalepack (Otwinowski & Minor 1997)'
_computing_data_collection 'Nonius (1997), KappaCCD Collect Program'
_computing_data_reduction
;
HKL Denzo and Scalepack (Otwinowski & Minor 1997) 
;
_computing_molecular_graphics
;
Molecular Structure Corporation (1999). 
ORTEP. TEXRAY Structure Analysis Package. 
MSC, 3200 Research Forest Drive, The 
Woodlands,TX 77381, USA.
;
_computing_publication_material 'SHELXL-97 (Sheldrick, 1997)'
_computing_structure_refinement 'SHELXL-97 (Sheldrick, 1997)'
_computing_structure_solution
;
S.Mackay, C.J.Gilmore, C.Edwards, M. Tremayne, N. Stuart, K.Shankland 
"maXus": a computer program for the solution and refinement of crystal 
structures from diffraction data University of Glasgow, Scotland, UK, 
Nonius BV, Delft, The Netherlands and MacScience Co. Ltd.,
Yokohama, Japan (1998)
;
_diffrn_ambient_temperature 230(1)
_diffrn_measured_fraction_theta_full 0.994
_diffrn_measured_fraction_theta_max 0.994
_diffrn_measurement_device_type 'Nonius KappaCCD'
_diffrn_measurement_method 'phi- and omega-scans'
_diffrn_radiation_monochromator graphite
_diffrn_radiation_source 'fine-focus sealed tube'
_diffrn_radiation_type MoK\a
_diffrn_radiation_wavelength 0.71073
_diffrn_reflns_av_R_equivalents 0.0575
_diffrn_reflns_av_sigmaI/netI 0.1349
_diffrn_reflns_limit_h_max 12
_diffrn_reflns_limit_h_min -12
_diffrn_reflns_limit_k_max 14
_diffrn_reflns_limit_k_min -15
_diffrn_reflns_limit_l_max 21
_diffrn_reflns_limit_l_min -21
_diffrn_reflns_number 7924
_diffrn_reflns_theta_full 25.01
_diffrn_reflns_theta_max 25.01
_diffrn_reflns_theta_min 1.93
_diffrn_standards_number 0
_exptl_absorpt_coefficient_mu 0.154
_exptl_absorpt_correction_type none
_exptl_crystal_colour colorless
_exptl_crystal_density_diffrn 1.010
_exptl_crystal_density_method 'not measured'
_exptl_crystal_description prism
_exptl_crystal_F_000 824
_exptl_crystal_size_max 0.32
_exptl_crystal_size_mid 0.28
_exptl_crystal_size_min 0.03
_refine_diff_density_max 0.232
_refine_diff_density_min -0.226
_refine_diff_density_rms 0.043
_refine_ls_extinction_coef 0.0061(16)
_refine_ls_extinction_expression Fc^*^=kFc[1+0.001xFc^2^\l^3^/sin(2\q)]^-1/4^
_refine_ls_extinction_method SHELXL
_refine_ls_goodness_of_fit_ref 0.726
_refine_ls_hydrogen_treatment constr
_refine_ls_matrix_type full
_refine_ls_number_parameters 227
_refine_ls_number_reflns 4343
_refine_ls_number_restraints 0
_refine_ls_restrained_S_all 0.726
_refine_ls_R_factor_all 0.1583
_refine_ls_R_factor_gt 0.0603
_refine_ls_shift/su_max 0.002
_refine_ls_shift/su_mean 0.000
_refine_ls_structure_factor_coef Fsqd
_refine_ls_weighting_details 'calc w=1/[\s^2^(Fo^2^)+(0.1226P)^2^+0.0000P] where P=(Fo^2^+2Fc^2^)/3'
_refine_ls_weighting_scheme calc
_refine_ls_wR_factor_gt 0.1581
_refine_ls_wR_factor_ref 0.1863
_reflns_number_gt 1727
_reflns_number_total 4343
_reflns_threshold_expression >2sigma(I)
_cod_data_source_file om701216p-file003.cif
_cod_data_source_block complex8
_cod_original_sg_symbol_H-M 'P 21/n'
_cod_database_code 4071035

loop_
_symmetry_equiv_pos_as_xyz
'x, y, z'
'-x+1/2, y+1/2, -z+1/2'
'-x, -y, -z'
'x-1/2, -y-1/2, z-1/2'

loop_
_atom_site_label
_atom_site_type_symbol
_atom_site_fract_x
_atom_site_fract_y
_atom_site_fract_z
_atom_site_U_iso_or_equiv
_atom_site_adp_type
_atom_site_occupancy
_atom_site_symmetry_multiplicity
_atom_site_calc_flag
_atom_site_refinement_flags
Si1 Si 0.31350(10) 0.25333(8) 0.49938(6) 0.0694(4) Uani 1 1 d .
Si2 Si 0.10793(10) 0.05863(8) 0.74411(6) 0.0710(4) Uani 1 1 d .
O1 O 0.3905(4) 0.1881(3) 0.7161(2) 0.1430(14) Uani 1 1 d .
N1 N 0.2055(2) 0.2017(2) 0.55803(17) 0.0633(8) Uani 1 1 d .
N2 N 0.1192(3) 0.12182(19) 0.66053(16) 0.0613(8) Uani 1 1 d .
N3 N -0.1334(3) 0.1623(2) 0.5082(2) 0.0765(9) Uani 1 1 d .
N4 N -0.0859(4) 0.3248(3) 0.6135(3) 0.1003(12) Uani 1 1 d .
C1 C 0.2249(5) 0.3177(7) 0.4232(4) 0.236(5) Uani 1 1 d .
H1A H 0.1659 0.2702 0.4000 0.355 Uiso 1 1 calc R
H1B H 0.2831 0.3419 0.3857 0.355 Uiso 1 1 calc R
H1C H 0.1790 0.3749 0.4436 0.355 Uiso 1 1 calc R
C2 C 0.4250(5) 0.3428(4) 0.5434(3) 0.143(2) Uani 1 1 d .
H2A H 0.4700 0.3093 0.5844 0.215 Uiso 1 1 calc R
H2B H 0.3793 0.4009 0.5626 0.215 Uiso 1 1 calc R
H2C H 0.4848 0.3656 0.5063 0.215 Uiso 1 1 calc R
C3 C 0.4100(5) 0.1576(4) 0.4501(3) 0.147(2) Uani 1 1 d .
H3A H 0.3549 0.1087 0.4251 0.221 Uiso 1 1 calc R
H3B H 0.4641 0.1226 0.4863 0.221 Uiso 1 1 calc R
H3C H 0.4614 0.1912 0.4130 0.221 Uiso 1 1 calc R
C4 C 0.2183(3) 0.1544(2) 0.6237(2) 0.0546(9) Uani 1 1 d .
C5 C 0.3479(3) 0.1383(3) 0.6562(2) 0.0592(9) Uani 1 1 d .
C6 C 0.5160(6) 0.1456(6) 0.7300(4) 0.141(3) Uani 1 1 d .
H6 H 0.5732 0.1656 0.7683 0.169 Uiso 1 1 calc R
C7 C 0.5335(7) 0.0785(5) 0.6827(4) 0.138(3) Uani 1 1 d .
H7 H 0.6067 0.0386 0.6793 0.166 Uiso 1 1 calc R
C8 C 0.4292(4) 0.0711(3) 0.6354(2) 0.0855(14) Uani 1 1 d .
H8 H 0.4191 0.0253 0.5951 0.103 Uiso 1 1 calc R
C9 C 0.1226(5) 0.1457(4) 0.8268(3) 0.137(2) Uani 1 1 d .
H9A H 0.2059 0.1763 0.8280 0.206 Uiso 1 1 calc R
H9B H 0.1105 0.1073 0.8727 0.206 Uiso 1 1 calc R
H9C H 0.0592 0.1986 0.8227 0.206 Uiso 1 1 calc R
C10 C 0.2254(4) -0.0451(3) 0.7587(3) 0.1075(16) Uani 1 1 d .
H10A H 0.3098 -0.0167 0.7586 0.161 Uiso 1 1 calc R
H10B H 0.2165 -0.0946 0.7184 0.161 Uiso 1 1 calc R
H10C H 0.2109 -0.0781 0.8066 0.161 Uiso 1 1 calc R
C11 C -0.0518(4) 0.0018(4) 0.7451(3) 0.1150(17) Uani 1 1 d .
H11A H -0.1145 0.0548 0.7376 0.173 Uiso 1 1 calc R
H11B H -0.0649 -0.0311 0.7931 0.173 Uiso 1 1 calc R
H11C H -0.0599 -0.0480 0.7050 0.173 Uiso 1 1 calc R
C12 C -0.2233(5) 0.2425(4) 0.5227(4) 0.143(2) Uani 1 1 d .
H12A H -0.2558 0.2657 0.4737 0.171 Uiso 1 1 calc R
H12B H -0.2944 0.2111 0.5485 0.171 Uiso 1 1 calc R
C13 C -0.1919(6) 0.3238(5) 0.5611(5) 0.217(5) Uani 1 1 d .
H13A H -0.2663 0.3440 0.5894 0.261 Uiso 1 1 calc R
H13B H -0.1770 0.3780 0.5244 0.261 Uiso 1 1 calc R
C14 C -0.0949(6) 0.1659(5) 0.4303(3) 0.150(2) Uani 1 1 d .
H14A H -0.0325 0.1134 0.4216 0.225 Uiso 1 1 calc R
H14B H -0.0587 0.2320 0.4197 0.225 Uiso 1 1 calc R
H14C H -0.1677 0.1546 0.3975 0.225 Uiso 1 1 calc R
C15 C -0.1917(5) 0.0634(4) 0.5199(4) 0.158(3) Uani 1 1 d .
H15A H -0.1307 0.0101 0.5105 0.237 Uiso 1 1 calc R
H15B H -0.2634 0.0557 0.4857 0.237 Uiso 1 1 calc R
H15C H -0.2200 0.0585 0.5714 0.237 Uiso 1 1 calc R
C16 C -0.1222(7) 0.3190(5) 0.6913(4) 0.181(3) Uani 1 1 d .
H16A H -0.0473 0.3206 0.7235 0.272 Uiso 1 1 calc R
H16B H -0.1678 0.2561 0.6996 0.272 Uiso 1 1 calc R
H16C H -0.1759 0.3764 0.7031 0.272 Uiso 1 1 calc R
C17 C -0.0107(6) 0.4172(4) 0.6012(4) 0.150(2) Uani 1 1 d .
H17A H 0.0602 0.4183 0.6365 0.226 Uiso 1 1 calc R
H17B H -0.0629 0.4767 0.6090 0.226 Uiso 1 1 calc R
H17C H 0.0201 0.4173 0.5502 0.226 Uiso 1 1 calc R
Li1 Li 0.0170(5) 0.1969(5) 0.5809(4) 0.0692(17) Uani 1 1 d .

loop_
_atom_site_aniso_label
_atom_site_aniso_U_11
_atom_site_aniso_U_22
_atom_site_aniso_U_33
_atom_site_aniso_U_23
_atom_site_aniso_U_13
_atom_site_aniso_U_12
Si1 0.0586(7) 0.0832(7) 0.0665(8) 0.0178(6) 0.0056(5) -0.0014(6)
Si2 0.0676(8) 0.0932(8) 0.0525(7) 0.0017(6) 0.0097(5) -0.0103(6)
O1 0.126(3) 0.162(3) 0.140(3) -0.045(3) -0.027(3) 0.010(3)
N1 0.0495(18) 0.0826(19) 0.058(2) 0.0167(16) 0.0057(15) 0.0043(15)
N2 0.0476(18) 0.0791(18) 0.0575(19) 0.0037(15) 0.0085(15) -0.0046(15)
N3 0.064(2) 0.081(2) 0.084(3) -0.0105(18) -0.0103(18) 0.0050(19)
N4 0.072(3) 0.088(3) 0.140(4) -0.036(2) -0.026(3) 0.013(2)
C1 0.091(4) 0.409(11) 0.209(7) 0.230(8) 0.007(5) 0.015(6)
C2 0.155(5) 0.151(4) 0.127(5) -0.039(4) 0.062(4) -0.081(4)
C3 0.160(5) 0.103(3) 0.184(6) -0.011(4) 0.105(5) -0.026(4)
C4 0.045(2) 0.0586(19) 0.060(2) -0.0040(18) -0.0008(19) 0.0048(17)
C5 0.060(2) 0.064(2) 0.053(2) 0.0018(18) -0.0046(19) -0.008(2)
C6 0.068(4) 0.206(7) 0.145(6) 0.046(5) -0.063(4) -0.030(4)
C7 0.120(6) 0.159(6) 0.136(6) 0.056(5) 0.037(5) 0.052(5)
C8 0.076(3) 0.107(3) 0.072(3) -0.021(2) -0.022(2) 0.052(3)
C9 0.167(5) 0.169(5) 0.075(4) -0.030(3) 0.020(3) -0.030(4)
C10 0.108(4) 0.121(3) 0.094(4) 0.042(3) 0.006(3) 0.011(3)
C11 0.085(3) 0.162(4) 0.098(4) 0.034(3) 0.014(3) -0.028(3)
C12 0.110(4) 0.141(4) 0.175(6) -0.066(4) -0.069(4) 0.062(4)
C13 0.117(5) 0.148(5) 0.381(12) -0.142(7) -0.141(6) 0.074(4)
C14 0.143(5) 0.220(6) 0.086(4) -0.015(4) -0.015(4) 0.021(5)
C15 0.112(5) 0.125(4) 0.235(8) 0.025(4) -0.045(5) -0.039(4)
C16 0.197(7) 0.168(6) 0.181(7) -0.021(5) 0.071(6) 0.061(5)
C17 0.152(6) 0.098(4) 0.199(7) -0.019(4) -0.049(5) 0.002(4)
Li1 0.049(4) 0.086(4) 0.073(4) 0.002(3) 0.006(3) -0.004(3)

loop_
_atom_type_symbol
_atom_type_description
_atom_type_scat_dispersion_real
_atom_type_scat_dispersion_imag
_atom_type_scat_source
Si Si 0.0817 0.0704 'International Tables Vol C Tables 4.2.6.8 and 6.1.1.4'
C C 0.0033 0.0016 'International Tables Vol C Tables 4.2.6.8 and 6.1.1.4'
H H 0.0000 0.0000 'International Tables Vol C Tables 4.2.6.8 and 6.1.1.4'
N N 0.0061 0.0033 'International Tables Vol C Tables 4.2.6.8 and 6.1.1.4'
O O 0.0106 0.0060 'International Tables Vol C Tables 4.2.6.8 and 6.1.1.4'
Li Li -0.0003 0.0001 'International Tables Vol C Tables 4.2.6.8 and 6.1.1.4'

loop_
_geom_angle_atom_site_label_1
_geom_angle_atom_site_label_2
_geom_angle_atom_site_label_3
_geom_angle
N1 Si1 C2 115.49(19)
N1 Si1 C1 107.1(2)
C2 Si1 C1 109.6(4)
N1 Si1 C3 113.69(18)
C2 Si1 C3 106.3(3)
C1 Si1 C3 104.1(4)
N2 Si2 C11 106.42(18)
N2 Si2 C10 114.82(17)
C11 Si2 C10 108.3(2)
N2 Si2 C9 112.4(2)
C11 Si2 C9 107.6(2)
C10 Si2 C9 107.1(2)
C5 O1 C6 104.1(4)
C4 N1 Si1 131.7(2)
C4 N1 Li1 84.0(3)
Si1 N1 Li1 143.4(3)
C4 N2 Si2 131.2(3)
C4 N2 Li1 85.2(3)
Si2 N2 Li1 143.2(2)
C12 N3 C15 110.0(4)
C12 N3 C14 110.1(4)
C15 N3 C14 107.0(4)
C12 N3 Li1 103.3(3)
C15 N3 Li1 115.4(3)
C14 N3 Li1 111.0(3)
C16 N4 C13 113.5(5)
C16 N4 C17 109.9(5)
C13 N4 C17 109.2(5)
C16 N4 Li1 111.9(4)
C13 N4 Li1 102.5(3)
C17 N4 Li1 109.6(4)
Si1 C1 H1A 109.5
Si1 C1 H1B 109.5
H1A C1 H1B 109.5
Si1 C1 H1C 109.5
H1A C1 H1C 109.5
H1B C1 H1C 109.5
Si1 C2 H2A 109.5
Si1 C2 H2B 109.5
H2A C2 H2B 109.5
Si1 C2 H2C 109.5
H2A C2 H2C 109.5
H2B C2 H2C 109.5
Si1 C3 H3A 109.5
Si1 C3 H3B 109.5
H3A C3 H3B 109.5
Si1 C3 H3C 109.5
H3A C3 H3C 109.5
H3B C3 H3C 109.5
N2 C4 N1 121.2(3)
N2 C4 C5 119.7(3)
N1 C4 C5 119.0(3)
N2 C4 Li1 60.3(2)
N1 C4 Li1 61.3(2)
C5 C4 Li1 173.4(3)
C8 C5 O1 110.4(4)
C8 C5 C4 126.7(4)
O1 C5 C4 122.6(4)
C7 C6 O1 107.8(6)
C7 C6 H6 126.1
O1 C6 H6 126.1
C6 C7 C8 109.7(6)
C6 C7 H7 125.2
C8 C7 H7 125.2
C5 C8 C7 108.0(4)
C5 C8 H8 126.0
C7 C8 H8 126.0
Si2 C9 H9A 109.5
Si2 C9 H9B 109.5
H9A C9 H9B 109.5
Si2 C9 H9C 109.5
H9A C9 H9C 109.5
H9B C9 H9C 109.5
Si2 C10 H10A 109.5
Si2 C10 H10B 109.5
H10A C10 H10B 109.5
Si2 C10 H10C 109.5
H10A C10 H10C 109.5
H10B C10 H10C 109.5
Si2 C11 H11A 109.5
Si2 C11 H11B 109.5
H11A C11 H11B 109.5
Si2 C11 H11C 109.5
H11A C11 H11C 109.5
H11B C11 H11C 109.5
C13 C12 N3 121.7(5)
C13 C12 H12A 106.9
N3 C12 H12A 106.9
C13 C12 H12B 106.9
N3 C12 H12B 106.9
H12A C12 H12B 106.7
C12 C13 N4 122.0(5)
C12 C13 H13A 106.8
N4 C13 H13A 106.8
C12 C13 H13B 106.8
N4 C13 H13B 106.8
H13A C13 H13B 106.7
N3 C14 H14A 109.5
N3 C14 H14B 109.5
H14A C14 H14B 109.5
N3 C14 H14C 109.5
H14A C14 H14C 109.5
H14B C14 H14C 109.5
N3 C15 H15A 109.5
N3 C15 H15B 109.5
H15A C15 H15B 109.5
N3 C15 H15C 109.5
H15A C15 H15C 109.5
H15B C15 H15C 109.5
N4 C16 H16A 109.5
N4 C16 H16B 109.5
H16A C16 H16B 109.5
N4 C16 H16C 109.5
H16A C16 H16C 109.5
H16B C16 H16C 109.5
N4 C17 H17A 109.5
N4 C17 H17B 109.5
H17A C17 H17B 109.5
N4 C17 H17C 109.5
H17A C17 H17C 109.5
H17B C17 H17C 109.5
N2 Li1 N1 69.0(2)
N2 Li1 N3 136.1(3)
N1 Li1 N3 128.5(3)
N2 Li1 N4 118.2(3)
N1 Li1 N4 123.1(3)
N3 Li1 N4 87.1(3)
N2 Li1 C4 34.52(14)
N1 Li1 C4 34.63(15)
N3 Li1 C4 147.1(3)
N4 Li1 C4 125.7(3)

loop_
_geom_bond_atom_site_label_1
_geom_bond_atom_site_label_2
_geom_bond_distance
Si1 N1 1.703(3)
Si1 C2 1.833(5)
Si1 C1 1.840(5)
Si1 C3 1.853(5)
Si2 N2 1.708(3)
Si2 C11 1.852(4)
Si2 C10 1.861(4)
Si2 C9 1.867(5)
O1 C5 1.321(4)
O1 C6 1.460(7)
N1 C4 1.326(4)
N1 Li1 2.048(6)
N2 C4 1.320(4)
N2 Li1 2.024(7)
N3 C12 1.448(5)
N3 C15 1.456(5)
N3 C14 1.452(5)
N3 Li1 2.083(7)
N4 C16 1.444(6)
N4 C13 1.446(6)
N4 C17 1.471(6)
N4 Li1 2.092(7)
C1 H1A 0.9700
C1 H1B 0.9700
C1 H1C 0.9700
C2 H2A 0.9700
C2 H2B 0.9700
C2 H2C 0.9700
C3 H3A 0.9700
C3 H3B 0.9700
C3 H3C 0.9700
C4 C5 1.496(5)
C4 Li1 2.321(7)
C5 C8 1.293(5)
C6 C7 1.236(8)
C6 H6 0.9400
C7 C8 1.380(8)
C7 H7 0.9400
C8 H8 0.9400
C9 H9A 0.9700
C9 H9B 0.9700
C9 H9C 0.9700
C10 H10A 0.9700
C10 H10B 0.9700
C10 H10C 0.9700
C11 H11A 0.9700
C11 H11B 0.9700
C11 H11C 0.9700
C12 C13 1.308(6)
C12 H12A 0.9800
C12 H12B 0.9800
C13 H13A 0.9800
C13 H13B 0.9800
C14 H14A 0.9700
C14 H14B 0.9700
C14 H14C 0.9700
C15 H15A 0.9700
C15 H15B 0.9700
C15 H15C 0.9700
C16 H16A 0.9700
C16 H16B 0.9700
C16 H16C 0.9700
C17 H17A 0.9700
C17 H17B 0.9700
C17 H17C 0.9700
